data_2238472
loop_
_publ_author_name
'Chicha, Hakima'
'Rakib, El Mostapha'
'Spinelli, Domenico'
'Saadi, Mohamed'
'El Ammari, Lahcen'

_publ_section_title
;
 1-Allyl-3-chloro-5-nitro-1<i>H</i>-indazole
;
_journal_coeditor_code BT6927
_journal_issue 9
_journal_name_full 'Acta Crystallographica Section E'
_journal_page_first o1410
_journal_paper_doi 10.1107/S1600536813021995
_journal_volume 69
_journal_year 2013
_chemical_formula_iupac 'C10 H8 Cl N3 O2'
_chemical_formula_moiety 'C10 H8 Cl N3 O2'
_chemical_formula_sum 'C10 H8 Cl N3 O2'
_chemical_formula_weight 237.64
_chemical_name_systematic
;
1-Allyl-3-chloro-5-nitro-1<i>H</i>-indazole
;
_space_group_IT_number 14
_symmetry_cell_setting monoclinic
_symmetry_space_group_name_Hall '-P 2ybc'
_symmetry_space_group_name_H-M 'P 1 21/c 1'
_atom_sites_solution_hydrogens difmap
_atom_sites_solution_primary direct
_atom_sites_solution_secondary difmap
_audit_creation_method SHELXL-97
_cell_angle_alpha 90.00
_cell_angle_beta 91.343(2)
_cell_angle_gamma 90.00
_cell_formula_units_Z 4
_cell_length_a 13.3025(6)
_cell_length_b 11.2505(5)
_cell_length_c 7.3092(3)
_cell_measurement_reflns_used 3069
_cell_measurement_temperature 296(2)
_cell_measurement_theta_max 29.56
_cell_measurement_theta_min 2.37
_cell_volume 1093.59(8)
_computing_cell_refinement 'SAINT (Bruker, 2009)'
_computing_data_collection 'APEX2 (Bruker, 2009)'
_computing_data_reduction 'SAINT (Bruker, 2009)'
_computing_molecular_graphics 'ORTEP-3 for Windows (Farrugia, 2012)'
_computing_publication_material 'PLATON (Spek, 2009) and publCIF (Westrip, 2010)'
_computing_structure_refinement 'SHELXL97 (Sheldrick, 2008)'
_computing_structure_solution 'SHELXS97 (Sheldrick, 2008)'
_diffrn_ambient_temperature 296(2)
_diffrn_measured_fraction_theta_full 1.000
_diffrn_measured_fraction_theta_max 1.000
_diffrn_measurement_device_type 'Bruker X8 APEX'
_diffrn_measurement_method '\f and \w scans'
_diffrn_radiation_monochromator graphite
_diffrn_radiation_source 'fine-focus sealed tube'
_diffrn_radiation_type MoK\a
_diffrn_radiation_wavelength 0.71073
_diffrn_reflns_av_R_equivalents 0.0457
_diffrn_reflns_av_sigmaI/netI 0.0380
_diffrn_reflns_limit_h_max 18
_diffrn_reflns_limit_h_min -18
_diffrn_reflns_limit_k_max 15
_diffrn_reflns_limit_k_min -10
_diffrn_reflns_limit_l_max 10
_diffrn_reflns_limit_l_min -9
_diffrn_reflns_number 14430
_diffrn_reflns_theta_full 29.56
_diffrn_reflns_theta_max 29.56
_diffrn_reflns_theta_min 2.37
_exptl_absorpt_coefficient_mu 0.337
_exptl_absorpt_correction_T_max 0.7466
_exptl_absorpt_correction_T_min 0.6540
_exptl_absorpt_correction_type multi-scan
_exptl_absorpt_process_details '(SADABS: Sheldrick, 2008)'
_exptl_crystal_colour colourless
_exptl_crystal_density_diffrn 1.443
_exptl_crystal_density_method 'not measured'
_exptl_crystal_description Block
_exptl_crystal_F_000 488
_exptl_crystal_size_max 0.41
_exptl_crystal_size_mid 0.34
_exptl_crystal_size_min 0.22
_refine_diff_density_max 0.272
_refine_diff_density_min -0.332
_refine_ls_extinction_method none
_refine_ls_goodness_of_fit_ref 1.023
_refine_ls_hydrogen_treatment constr
_refine_ls_matrix_type full
_refine_ls_number_parameters 145
_refine_ls_number_reflns 3069
_refine_ls_number_restraints 0
_refine_ls_restrained_S_all 1.023
_refine_ls_R_factor_all 0.0884
_refine_ls_R_factor_gt 0.0469
_refine_ls_shift/su_max 0.000
_refine_ls_shift/su_mean 0.000
_refine_ls_structure_factor_coef Fsqd
_refine_ls_weighting_details 'calc w=1/[\s^2^(Fo^2^)+(0.0690P)^2^+0.0517P] where P=(Fo^2^+2Fc^2^)/3'
_refine_ls_weighting_scheme calc
_refine_ls_wR_factor_gt 0.1161
_refine_ls_wR_factor_ref 0.1360
_reflns_number_gt 1852
_reflns_number_total 3069
_reflns_threshold_expression I>2sigma(I)
_cod_data_source_file bt6927.cif
_cod_data_source_block I
_cod_original_sg_symbol_H-M 'P 21/c'
_cod_database_code 2238472
_cod_database_fobs_code 2238472

loop_
_symmetry_equiv_pos_as_xyz
'x, y, z'
'-x, y+1/2, -z+1/2'
'-x, -y, -z'
'x, -y-1/2, z-1/2'

loop_
_atom_site_type_symbol
_atom_site_label
_atom_site_fract_x
_atom_site_fract_y
_atom_site_fract_z
_atom_site_U_iso_or_equiv
_atom_site_adp_type
_atom_site_calc_flag
_atom_site_refinement_flags
_atom_site_occupancy
_atom_site_symmetry_multiplicity
C C1 0.39644(11) 0.25338(16) 1.0420(2) 0.0451(4) Uani d . 1 1
C C2 0.29681(11) 0.22952(14) 0.97697(19) 0.0415(4) Uani d . 1 1
C C3 0.24119(12) 0.12846(15) 0.9339(2) 0.0462(4) Uani d . 1 1
H H3 0.2681 0.0525 0.9450 0.055 Uiso calc R 1 1
C C4 0.14423(13) 0.14758(16) 0.8741(2) 0.0517(4) Uani d . 1 1
C C5 0.10115(12) 0.26115(18) 0.8562(2) 0.0549(5) Uani d . 1 1
H H5 0.0346 0.2685 0.8160 0.066 Uiso calc R 1 1
C C6 0.15549(13) 0.36043(16) 0.8970(2) 0.0508(4) Uani d . 1 1
H H6 0.1278 0.4360 0.8848 0.061 Uiso calc R 1 1
C C7 0.25499(12) 0.34380(14) 0.9583(2) 0.0428(4) Uani d . 1 1
C C8 0.32262(15) 0.55248(16) 1.0068(3) 0.0596(5) Uani d . 1 1
H H8A 0.3794 0.5846 1.0763 0.071 Uiso calc R 1 1
H H8B 0.2616 0.5785 1.0650 0.071 Uiso calc R 1 1
C C9 0.32387(17) 0.59986(17) 0.8194(3) 0.0666(5) Uani d . 1 1
H H9 0.3814 0.5866 0.7526 0.080 Uiso calc R 1 1
C C10 0.2520(2) 0.6582(2) 0.7404(5) 0.1088(10) Uani d . 1 1
H H10A 0.1931 0.6734 0.8025 0.131 Uiso calc R 1 1
H H10B 0.2588 0.6852 0.6210 0.131 Uiso calc R 1 1
N N1 0.32739(10) 0.42252(13) 1.01153(19) 0.0492(4) Uani d . 1 1
N N2 0.41482(10) 0.36715(13) 1.06173(19) 0.0503(4) Uani d . 1 1
N N3 0.08324(14) 0.04395(18) 0.8226(2) 0.0720(5) Uani d . 1 1
O O1 0.12321(14) -0.05345(16) 0.8167(3) 0.0968(6) Uani d . 1 1
O O2 -0.00516(13) 0.06089(18) 0.7844(3) 0.1118(7) Uani d . 1 1
Cl Cl1 0.48743(3) 0.15046(5) 1.08995(7) 0.0677(2) Uani d . 1 1

loop_
_atom_site_aniso_label
_atom_site_aniso_U_11
_atom_site_aniso_U_22
_atom_site_aniso_U_33
_atom_site_aniso_U_12
_atom_site_aniso_U_13
_atom_site_aniso_U_23
C1 0.0412(8) 0.0522(10) 0.0417(8) 0.0014(7) -0.0009(6) 0.0049(7)
C2 0.0419(8) 0.0462(9) 0.0364(7) -0.0014(7) 0.0006(6) 0.0022(7)
C3 0.0520(10) 0.0463(9) 0.0404(8) -0.0039(7) 0.0034(7) 0.0008(7)
C4 0.0497(10) 0.0619(12) 0.0435(8) -0.0181(8) 0.0021(7) -0.0055(8)
C5 0.0388(9) 0.0757(13) 0.0500(10) -0.0016(9) -0.0047(7) -0.0016(9)
C6 0.0458(9) 0.0567(11) 0.0498(9) 0.0071(8) -0.0024(7) 0.0017(8)
C7 0.0428(8) 0.0458(9) 0.0398(8) -0.0012(7) -0.0008(6) 0.0017(7)
C8 0.0678(12) 0.0427(10) 0.0679(12) -0.0045(8) -0.0037(9) -0.0069(8)
C9 0.0795(14) 0.0424(11) 0.0778(13) -0.0081(10) -0.0029(11) 0.0029(10)
C10 0.139(3) 0.0582(14) 0.127(2) -0.0137(14) -0.056(2) 0.0176(14)
N1 0.0485(8) 0.0440(8) 0.0548(8) -0.0036(6) -0.0071(6) 0.0020(6)
N2 0.0438(8) 0.0544(9) 0.0523(8) -0.0044(6) -0.0057(6) 0.0045(7)
N3 0.0667(11) 0.0798(13) 0.0694(11) -0.0279(10) 0.0027(9) -0.0118(10)
O1 0.0979(12) 0.0673(11) 0.1254(15) -0.0298(10) 0.0049(11) -0.0242(10)
O2 0.0639(10) 0.1174(15) 0.1528(18) -0.0334(10) -0.0243(10) -0.0240(12)
Cl1 0.0516(3) 0.0709(4) 0.0803(4) 0.0142(2) -0.0084(2) 0.0080(2)

loop_
_atom_type_symbol
_atom_type_description
_atom_type_scat_dispersion_real
_atom_type_scat_dispersion_imag
_atom_type_scat_source
C C 0.0033 0.0016 'International Tables Vol C Tables 4.2.6.8 and 6.1.1.4'
H H 0.0000 0.0000 'International Tables Vol C Tables 4.2.6.8 and 6.1.1.4'
N N 0.0061 0.0033 'International Tables Vol C Tables 4.2.6.8 and 6.1.1.4'
O O 0.0106 0.0060 'International Tables Vol C Tables 4.2.6.8 and 6.1.1.4'
Cl Cl 0.1484 0.1585 'International Tables Vol C Tables 4.2.6.8 and 6.1.1.4'

loop_
_geom_angle_atom_site_label_1
_geom_angle_atom_site_label_2
_geom_angle_atom_site_label_3
_geom_angle
N2 C1 C2 113.02(14)
N2 C1 Cl1 120.71(12)
C2 C1 Cl1 126.27(14)
C3 C2 C7 121.26(15)
C3 C2 C1 135.84(16)
C7 C2 C1 102.90(14)
C4 C3 C2 115.89(16)
C4 C3 H3 122.1
C2 C3 H3 122.1
C3 C4 C5 123.49(16)
C3 C4 N3 117.96(18)
C5 C4 N3 118.54(17)
C6 C5 C4 120.86(16)
C6 C5 H5 119.6
C4 C5 H5 119.6
C5 C6 C7 117.01(16)
C5 C6 H6 121.5
C7 C6 H6 121.5
N1 C7 C6 131.54(16)
N1 C7 C2 106.97(14)
C6 C7 C2 121.48(15)
N1 C8 C9 112.52(16)
N1 C8 H8A 109.1
C9 C8 H8A 109.1
N1 C8 H8B 109.1
C9 C8 H8B 109.1
H8A C8 H8B 107.8
C10 C9 C8 125.4(3)
C10 C9 H9 117.3
C8 C9 H9 117.3
C9 C10 H10A 120.0
C9 C10 H10B 120.0
H10A C10 H10B 120.0
C7 N1 N2 111.97(13)
C7 N1 C8 127.90(15)
N2 N1 C8 119.96(14)
C1 N2 N1 105.13(13)
O2 N3 O1 123.54(19)
O2 N3 C4 117.4(2)
O1 N3 C4 119.02(18)

loop_
_geom_bond_atom_site_label_1
_geom_bond_atom_site_label_2
_geom_bond_distance
C1 N2 1.310(2)
C1 C2 1.423(2)
C1 Cl1 1.7056(17)
C2 C3 1.389(2)
C2 C7 1.406(2)
C3 C4 1.369(2)
C3 H3 0.9300
C4 C5 1.405(3)
C4 N3 1.465(2)
C5 C6 1.360(2)
C5 H5 0.9300
C6 C7 1.400(2)
C6 H6 0.9300
C7 N1 1.359(2)
C8 N1 1.464(2)
C8 C9 1.470(3)
C8 H8A 0.9700
C8 H8B 0.9700
C9 C10 1.286(3)
C9 H9 0.9300
C10 H10A 0.9300
C10 H10B 0.9300
N1 N2 1.3621(19)
N3 O2 1.217(2)
N3 O1 1.219(2)

loop_
_geom_hbond_atom_site_label_D
_geom_hbond_atom_site_label_H
_geom_hbond_atom_site_label_A
_geom_hbond_site_symmetry_A
_geom_hbond_distance_DH
_geom_hbond_distance_HA
_geom_hbond_distance_DA
_geom_hbond_angle_DHA
C6 H6 O2 2_556 0.93 2.46 3.274(2) 145.7
